data_1533423
loop_
_publ_author_name
'Goodey, J.'
'Broussard, J.'
'Ok, K.M.'
'Hofmann, C.'
'Escobedo, F.V.'
'Halasyamani, P.S.'

_publ_section_title
;
 Syntheses, structures and second-harmonic generating properties in new
 quaternary tellurites: A2 Te W3 O12 (A = K, Rb or Cs)
;
_journal_name_full 'Journal of Solid State Chemistry'
_journal_page_first 3
_journal_page_last 12
_journal_volume 175
_journal_year 2003
_chemical_formula_sum 'K2 O12 Te W3'
_chemical_name_systematic 'K2 (Te W3 O12)'
_space_group_IT_number 14
_symmetry_space_group_name_Hall '-P 2yn'
_symmetry_space_group_name_H-M 'P 1 21/n 1'
_cell_angle_alpha 90
_cell_angle_beta 90.421
_cell_angle_gamma 90
_cell_formula_units_Z 4
_cell_length_a 7.3224
_cell_length_b 11.669
_cell_length_c 12.708
_cell_volume 1085.807
_citation_journal_id_ASTM JSSCBI
_cod_data_source_file Goodey_JSSCBI_2003_200.cif
_cod_data_source_block K2O12Te1W3
_cod_original_sg_symbol_Hall '-P 2ybc (x-z,y,z)'
_cod_original_formula_sum 'K2 O12 Te1 W3'
_cod_database_code 1533423

loop_
_symmetry_equiv_pos_as_xyz
x,y,z
-x+1/2,y+1/2,-z+1/2
-x,-y,-z
x-1/2,-y-1/2,z-1/2

loop_
_atom_site_label
_atom_site_type_symbol
_atom_site_fract_x
_atom_site_fract_y
_atom_site_fract_z
_atom_site_occupancy
_atom_site_U_iso_or_equiv
W3 W+6 0.50923 0.75371 0.84138 1 0.0
O5 O-2 0.443 0.7703 -0.0242 1 0.0
O6 O-2 0.06 0.7625 -0.0263 1 0.0
O12 O-2 0.755 0.7829 0.8566 1 0.0
O7 O-2 0.245 -0.0564 0.0552 1 0.0
O4 O-2 0.069 0.7993 0.1867 1 0.0
O10 O-2 0.256 0.6873 0.8034 1 0.0
K2 K+1 0.2572 0.0713 0.8887 1 0.0
W2 W+6 0.0197 0.74331 0.81889 1 0.0
K1 K+1 0.2515 0.4526 -0.0804 1 0.0
O1 O-2 0.438 0.4204 0.132 1 0.0
O11 O-2 0.445 0.8872 0.7876 1 0.0
W1 W+6 0.22662 0.79728 0.07895 1 0.0
O9 O-2 -0.069 0.695 0.6888 1 0.0
O2 O-2 0.062 0.4223 0.1286 1 0.0
O3 O-2 0.255 0.6199 0.097 1 0.0
Te1 Te+4 0.2506 0.50466 0.19709 1 0.0
O8 O-2 0.058 0.8865 0.79 1 0.0
